data_4339324
loop_
_publ_author_name
'Reisner, Erwin'
'Telser, Joshua'
'Lippard, Stephen J.'

_publ_section_title
;
 A planar carboxylate-rich tetraironII complex and its conversion to
 linear triironII and paddlewheel diironII complexes.
;
_journal_issue 25
_journal_name_full 'Inorganic chemistry'
_journal_page_first 10754
_journal_page_last 10770
_journal_paper_doi 10.1021/ic701663j
_journal_volume 46
_journal_year 2007
_chemical_formula_moiety 'C114 H88 Fe4 N4 O16, 2(C H2 Cl2)'
_chemical_formula_sum 'C116 H92 Cl4 Fe4 N4 O16'
_chemical_formula_weight 2163.14
_chemical_name_common '[Fe4(O2Cbiph)4(Hdimepz)2]2CH2Cl2'
_chemical_name_systematic
;

 ?

;
_space_group_IT_number 2
_symmetry_cell_setting triclinic
_symmetry_space_group_name_Hall '-P 1'
_symmetry_space_group_name_H-M 'P -1'
_atom_sites_solution_hydrogens geom
_atom_sites_solution_primary direct
_atom_sites_solution_secondary difmap
_audit_creation_method SHELXL-97
_cell_angle_alpha 97.388(2)
_cell_angle_beta 101.633(2)
_cell_angle_gamma 116.504(2)
_cell_formula_units_Z 1
_cell_length_a 13.2541(17)
_cell_length_b 14.0636(19)
_cell_length_c 16.056(2)
_cell_measurement_reflns_used 7548
_cell_measurement_temperature 110(2)
_cell_measurement_theta_max 28.27
_cell_measurement_theta_min 2.27
_cell_volume 2540.4(6)
_computing_cell_refinement 'Bruker SMART'
_computing_data_collection 'Bruker SMART'
_computing_data_reduction 'Bruker SAINT'
_computing_molecular_graphics 'Bruker SHELXTL'
_computing_publication_material 'Bruker SHELXTL'
_computing_structure_refinement 'SHELXL-97 (Sheldrick, 1997)'
_computing_structure_solution 'SHELXS-97 (Sheldrick, 1990)'
_diffrn_ambient_temperature 110(2)
_diffrn_measured_fraction_theta_full 0.994
_diffrn_measured_fraction_theta_max 0.994
_diffrn_measurement_device_type 'CCD area detector'
_diffrn_measurement_method 'phi and omega scans'
_diffrn_radiation_monochromator graphite
_diffrn_radiation_source 'fine-focus sealed tube'
_diffrn_radiation_type MoK\a
_diffrn_radiation_wavelength 0.71073
_diffrn_reflns_av_R_equivalents 0.0255
_diffrn_reflns_av_sigmaI/netI 0.0235
_diffrn_reflns_limit_h_max 16
_diffrn_reflns_limit_h_min -16
_diffrn_reflns_limit_k_max 18
_diffrn_reflns_limit_k_min -18
_diffrn_reflns_limit_l_max 20
_diffrn_reflns_limit_l_min -20
_diffrn_reflns_number 41481
_diffrn_reflns_theta_full 27.10
_diffrn_reflns_theta_max 27.10
_diffrn_reflns_theta_min 2.14
_exptl_absorpt_coefficient_mu 0.735
_exptl_absorpt_correction_T_max 0.859
_exptl_absorpt_correction_T_min 0.755
_exptl_absorpt_correction_type empirical
_exptl_absorpt_process_details SADABS
_exptl_crystal_colour colorless-green
_exptl_crystal_density_diffrn 1.414
_exptl_crystal_density_method 'not measured'
_exptl_crystal_description block
_exptl_crystal_F_000 1116
_exptl_crystal_size_max 0.40
_exptl_crystal_size_mid 0.30
_exptl_crystal_size_min 0.20
_refine_diff_density_max 0.939
_refine_diff_density_min -0.870
_refine_diff_density_rms 0.068
_refine_ls_extinction_method none
_refine_ls_goodness_of_fit_ref 1.047
_refine_ls_hydrogen_treatment constr
_refine_ls_matrix_type full
_refine_ls_number_parameters 751
_refine_ls_number_reflns 11124
_refine_ls_number_restraints 295
_refine_ls_restrained_S_all 1.035
_refine_ls_R_factor_all 0.0413
_refine_ls_R_factor_gt 0.0375
_refine_ls_shift/su_max 0.002
_refine_ls_shift/su_mean 0.000
_refine_ls_structure_factor_coef Fsqd
_refine_ls_weighting_details 'calc w=1/[\s^2^(Fo^2^)+(0.0509P)^2^+1.6883P] where P=(Fo^2^+2Fc^2^)/3'
_refine_ls_weighting_scheme calc
_refine_ls_wR_factor_gt 0.0947
_refine_ls_wR_factor_ref 0.0978
_reflns_number_gt 10051
_reflns_number_total 11124
_reflns_threshold_expression >2sigma(I)
_cod_data_source_file ic701663j-file003.cif
_cod_data_source_block 4b
_cod_depositor_comments
;
The following automatic conversions were performed:

'_symmetry_cell_setting' value 'Triclinic' changed to 'triclinic'
according to
/usr/data/users/saulius/automatic-downloads/retrospective/ACS/lib/dictionaries/cif_core.dic
dictionary named 'cif_core.dic' version 2.4.2 from 2011-04-26.

Automatic conversion script
Id: cif_fix_values 2281 2013-09-26 08:29:07Z andrius 
;
_cod_original_cell_volume 2540.5(6)
_cod_original_sg_symbol_H-M P-1
_cod_database_code 4339324

loop_
_symmetry_equiv_pos_as_xyz
'x, y, z'
'-x, -y, -z'

loop_
_atom_site_label
_atom_site_type_symbol
_atom_site_fract_x
_atom_site_fract_y
_atom_site_fract_z
_atom_site_U_iso_or_equiv
_atom_site_adp_type
_atom_site_occupancy
_atom_site_symmetry_multiplicity
_atom_site_calc_flag
_atom_site_refinement_flags
_atom_site_disorder_assembly
_atom_site_disorder_group
Fe1 Fe 0.373434(19) 0.722330(18) 0.332827(14) 0.01587(6) Uani 1 1 d . . .
Fe2 Fe 0.415077(19) 0.942125(18) 0.393751(15) 0.01753(7) Uani 1 1 d . . .
N1 N 0.36415(13) 0.58551(12) 0.25957(9) 0.0219(3) Uani 1 1 d . . .
N2 N 0.45296(16) 0.59169(13) 0.22718(10) 0.0307(4) Uani 1 1 d . . .
H2A H 0.5177 0.6531 0.2334 0.037 Uiso 1 1 calc R . .
O1 O 0.53601(10) 0.92700(9) 0.50388(8) 0.0215(2) Uani 1 1 d . . .
O2 O 0.50683(10) 0.76262(9) 0.44286(7) 0.0177(2) Uani 1 1 d . . .
O3 O 0.54030(10) 0.98033(10) 0.33439(8) 0.0241(3) Uani 1 1 d . . .
O4 O 0.51483(10) 0.81524(9) 0.27621(8) 0.0212(2) Uani 1 1 d . . .
O5 O 0.29760(10) 0.93045(10) 0.27901(8) 0.0238(2) Uani 1 1 d . . .
O6 O 0.27215(10) 0.76057(10) 0.24831(8) 0.0237(2) Uani 1 1 d . . .
O7 O 0.28475(11) 0.84028(10) 0.43287(8) 0.0268(3) Uani 1 1 d . . .
O8 O 0.24457(10) 0.66593(9) 0.40021(8) 0.0215(2) Uani 1 1 d . . .
C1 C 0.4300(2) 0.49256(17) 0.18446(14) 0.0416(5) Uani 1 1 d . . .
C2 C 0.32202(19) 0.41859(15) 0.18930(12) 0.0300(4) Uani 1 1 d . . .
H2B H 0.2815 0.3414 0.1654 0.036 Uiso 1 1 calc R . .
C3 C 0.28371(16) 0.47943(14) 0.23637(11) 0.0246(3) Uani 1 1 d . . .
C4 C 0.17220(18) 0.44165(17) 0.2594(2) 0.0508(7) Uani 1 1 d . . .
H4A H 0.1892 0.4617 0.3233 0.076 Uiso 1 1 calc R . .
H4B H 0.1245 0.3618 0.2374 0.076 Uiso 1 1 calc R . .
H4C H 0.1287 0.4764 0.2326 0.076 Uiso 1 1 calc R . .
C5 C 0.5136(3) 0.4760(2) 0.1426(3) 0.0882(13) Uani 1 1 d U . .
H5A H 0.5432 0.5314 0.1096 0.132 Uiso 1 1 calc R . .
H5B H 0.4727 0.4026 0.1026 0.132 Uiso 1 1 calc R . .
H5C H 0.5798 0.4829 0.1881 0.132 Uiso 1 1 calc R . .
C21 C 0.56506(13) 0.85167(13) 0.49918(10) 0.0162(3) Uani 1 1 d . A .
C22 C 0.67892(13) 0.87448(12) 0.56119(10) 0.0177(3) Uani 1 1 d DU . .
C23A C 0.7771(8) 0.9711(11) 0.5636(14) 0.024(2) Uani 0.506(3) 1 d PDU A 1
H23B H 0.7683 1.0239 0.5360 0.029 Uiso 0.506(3) 1 calc PR A 1
C24A C 0.8886(13) 0.9893(15) 0.6069(16) 0.029(3) Uani 0.506(3) 1 d PDU A 1
H24B H 0.9567 1.0500 0.6024 0.035 Uiso 0.506(3) 1 calc PR A 1
C25A C 0.9008(9) 0.9205(15) 0.6558(16) 0.027(3) Uani 0.506(3) 1 d PDU A 1
H25B H 0.9759 0.9405 0.6939 0.033 Uiso 0.506(3) 1 calc PR A 1
C26A C 0.8041(8) 0.8217(12) 0.6500(8) 0.024(2) Uani 0.506(3) 1 d PDU A 1
H26A H 0.8143 0.7708 0.6795 0.029 Uiso 0.506(3) 1 calc PR A 1
C27A C 0.6911(7) 0.7961(6) 0.6009(6) 0.0195(17) Uani 0.506(3) 1 d PDU A 1
C28A C 0.5896(3) 0.6886(3) 0.6002(2) 0.0214(8) Uani 0.506(3) 1 d PDU A 1
C29A C 0.4912(4) 0.6862(3) 0.6206(2) 0.0277(9) Uani 0.506(3) 1 d PDU A 1
H29A H 0.4872 0.7520 0.6343 0.033 Uiso 0.506(3) 1 calc PR A 1
C30A C 0.3982(4) 0.5855(4) 0.6207(3) 0.0403(11) Uani 0.506(3) 1 d PDU A 1
H30A H 0.3309 0.5831 0.6346 0.048 Uiso 0.506(3) 1 calc PR A 1
C31A C 0.4035(4) 0.4910(4) 0.6009(4) 0.0430(11) Uani 0.506(3) 1 d PDU A 1
H31A H 0.3402 0.4235 0.6018 0.052 Uiso 0.506(3) 1 calc PR A 1
C32A C 0.4999(4) 0.4922(3) 0.5798(3) 0.0374(10) Uani 0.506(3) 1 d PDU A 1
H32A H 0.5022 0.4258 0.5649 0.045 Uiso 0.506(3) 1 calc PR A 1
C33A C 0.5933(3) 0.5912(3) 0.5804(2) 0.0279(8) Uani 0.506(3) 1 d PDU A 1
H33A H 0.6605 0.5925 0.5672 0.033 Uiso 0.506(3) 1 calc PR A 1
C23 C 0.7842(8) 0.9650(13) 0.5656(16) 0.031(3) Uani 0.494(3) 1 d PDU A 2
H23A H 0.7832 1.0144 0.5306 0.037 Uiso 0.494(3) 1 calc PR A 2
C24 C 0.8912(13) 0.9851(17) 0.6198(17) 0.034(3) Uani 0.494(3) 1 d PDU A 2
H24A H 0.9613 1.0516 0.6274 0.041 Uiso 0.494(3) 1 calc PR A 2
C25 C 0.8937(11) 0.9073(17) 0.6622(18) 0.032(3) Uani 0.494(3) 1 d PDU A 2
H25A H 0.9666 0.9112 0.6892 0.038 Uiso 0.494(3) 1 calc PR A 2
C26 C 0.7895(8) 0.8237(12) 0.6650(8) 0.028(2) Uani 0.494(3) 1 d PDU A 2
H26B H 0.7917 0.7763 0.7016 0.033 Uiso 0.494(3) 1 calc PR A 2
C27 C 0.6810(7) 0.8062(6) 0.6162(6) 0.0187(17) Uani 0.494(3) 1 d PDU A 2
C28 C 0.5694(4) 0.7246(3) 0.6281(2) 0.0225(8) Uani 0.494(3) 1 d PDU A 2
C29 C 0.5472(3) 0.6186(3) 0.6266(3) 0.0306(9) Uani 0.494(3) 1 d PDU A 2
H29B H 0.6012 0.5956 0.6145 0.037 Uiso 0.494(3) 1 calc PR A 2
C30 C 0.4440(4) 0.5456(4) 0.6433(3) 0.0355(10) Uani 0.494(3) 1 d PDU A 2
H30B H 0.4277 0.4723 0.6417 0.043 Uiso 0.494(3) 1 calc PR A 2
C31 C 0.3666(4) 0.5781(3) 0.6618(3) 0.0357(10) Uani 0.494(3) 1 d PDU A 2
H31B H 0.2972 0.5277 0.6732 0.043 Uiso 0.494(3) 1 calc PR A 2
C32 C 0.3891(3) 0.6845(3) 0.6640(3) 0.0320(9) Uani 0.494(3) 1 d PDU A 2
H32B H 0.3355 0.7074 0.6773 0.038 Uiso 0.494(3) 1 calc PR A 2
C33 C 0.4897(3) 0.7573(3) 0.6466(2) 0.0242(8) Uani 0.494(3) 1 d PDU A 2
H33B H 0.5047 0.8301 0.6473 0.029 Uiso 0.494(3) 1 calc PR A 2
C41 C 0.55892(14) 0.91616(13) 0.28439(10) 0.0194(3) Uani 1 1 d . . .
C42 C 0.63641(14) 0.96975(13) 0.22912(11) 0.0207(3) Uani 1 1 d . . .
C43 C 0.61752(16) 1.04672(14) 0.19176(11) 0.0251(3) Uani 1 1 d . . .
H43A H 0.5633 1.0678 0.2067 0.030 Uiso 1 1 calc R . .
C44 C 0.67640(18) 1.09272(15) 0.13338(12) 0.0302(4) Uani 1 1 d . . .
H44A H 0.6612 1.1436 0.1071 0.036 Uiso 1 1 calc R . .
C45 C 0.75772(18) 1.06435(16) 0.11336(13) 0.0347(4) Uani 1 1 d . . .
H45A H 0.7986 1.0957 0.0733 0.042 Uiso 1 1 calc R . .
C46 C 0.77932(17) 0.99020(16) 0.15191(13) 0.0311(4) Uani 1 1 d . . .
H46A H 0.8364 0.9722 0.1386 0.037 Uiso 1 1 calc R . .
C47 C 0.71930(15) 0.94117(14) 0.20985(11) 0.0242(3) Uani 1 1 d . . .
C48 C 0.74850(15) 0.86456(15) 0.25099(13) 0.0289(4) Uani 1 1 d . . .
C49 C 0.75736(19) 0.78257(18) 0.19952(17) 0.0429(5) Uani 1 1 d . . .
H49A H 0.7404 0.7733 0.1377 0.051 Uiso 1 1 calc R . .
C50 C 0.7910(2) 0.7144(2) 0.2383(2) 0.0557(7) Uani 1 1 d . . .
H50A H 0.7977 0.6591 0.2030 0.067 Uiso 1 1 calc R . .
C51 C 0.8146(2) 0.72655(19) 0.3274(2) 0.0515(7) Uani 1 1 d . . .
H51A H 0.8376 0.6797 0.3535 0.062 Uiso 1 1 calc R . .
C52 C 0.80498(17) 0.80644(18) 0.37910(17) 0.0404(5) Uani 1 1 d . . .
H52A H 0.8201 0.8138 0.4406 0.049 Uiso 1 1 calc R . .
C53 C 0.77323(16) 0.87612(16) 0.34110(14) 0.0308(4) Uani 1 1 d . . .
H53A H 0.7684 0.9322 0.3771 0.037 Uiso 1 1 calc R . .
C61 C 0.24864(14) 0.83483(14) 0.23113(11) 0.0210(3) Uani 1 1 d . . .
C62 C 0.15092(15) 0.80297(14) 0.14914(11) 0.0230(3) Uani 1 1 d . . .
C63 C 0.06857(16) 0.83762(16) 0.15379(14) 0.0313(4) Uani 1 1 d . . .
H63A H 0.0785 0.8848 0.2063 0.038 Uiso 1 1 calc R . .
C64 C -0.02811(18) 0.80314(18) 0.08158(16) 0.0421(5) Uani 1 1 d . . .
H64A H -0.0844 0.8269 0.0846 0.050 Uiso 1 1 calc R . .
C65 C -0.04266(18) 0.73475(18) 0.00572(16) 0.0430(5) Uani 1 1 d . . .
H65A H -0.1098 0.7101 -0.0432 0.052 Uiso 1 1 calc R . .
C66 C 0.03987(17) 0.70171(16) 0.00023(13) 0.0344(4) Uani 1 1 d . . .
H66A H 0.0295 0.6552 -0.0529 0.041 Uiso 1 1 calc R . .
C67 C 0.13841(15) 0.73562(14) 0.07164(11) 0.0246(4) Uani 1 1 d . . .
C68 C 0.22956(16) 0.70508(15) 0.06021(11) 0.0250(4) Uani 1 1 d . . .
C69 C 0.20281(18) 0.59586(16) 0.03982(12) 0.0314(4) Uani 1 1 d . . .
H69A H 0.1268 0.5397 0.0369 0.038 Uiso 1 1 calc R . .
C70 C 0.2864(2) 0.5685(2) 0.02380(13) 0.0431(5) Uani 1 1 d . . .
H70A H 0.2678 0.4937 0.0100 0.052 Uiso 1 1 calc R . .
C71 C 0.3973(2) 0.6504(2) 0.02788(14) 0.0491(6) Uani 1 1 d . . .
H71A H 0.4546 0.6316 0.0165 0.059 Uiso 1 1 calc R . .
C72 C 0.42473(19) 0.7589(2) 0.04834(13) 0.0432(5) Uani 1 1 d . . .
H72A H 0.5008 0.8148 0.0511 0.052 Uiso 1 1 calc R . .
C73 C 0.34158(17) 0.78620(17) 0.06484(12) 0.0319(4) Uani 1 1 d . . .
H73A H 0.3610 0.8612 0.0795 0.038 Uiso 1 1 calc R . .
C81 C 0.22789(14) 0.74074(13) 0.43416(10) 0.0197(3) Uani 1 1 d . . .
C82 C 0.13717(14) 0.71953(13) 0.48222(11) 0.0203(3) Uani 1 1 d . . .
C83 C 0.17292(16) 0.79222(15) 0.56359(12) 0.0274(4) Uani 1 1 d . . .
H83A H 0.2521 0.8499 0.5863 0.033 Uiso 1 1 calc R . .
C84 C 0.09446(19) 0.78113(19) 0.61116(13) 0.0397(5) Uani 1 1 d . . .
H84A H 0.1193 0.8307 0.6665 0.048 Uiso 1 1 calc R . .
C85 C -0.02067(19) 0.6973(2) 0.57777(14) 0.0481(6) Uani 1 1 d . . .
H85A H -0.0752 0.6894 0.6102 0.058 Uiso 1 1 calc R . .
C86 C -0.05683(17) 0.62494(19) 0.49745(13) 0.0372(5) Uani 1 1 d . . .
H86A H -0.1360 0.5671 0.4758 0.045 Uiso 1 1 calc R . .
C87 C 0.02040(14) 0.63496(14) 0.44748(11) 0.0219(3) Uani 1 1 d . . .
C88 C -0.02737(14) 0.56214(14) 0.35764(11) 0.0200(3) Uani 1 1 d . . .
C89 C -0.09974(18) 0.45044(16) 0.34374(12) 0.0356(5) Uani 1 1 d . . .
H89A H -0.1136 0.4198 0.3924 0.043 Uiso 1 1 calc R . .
C90 C -0.1520(2) 0.38326(17) 0.25953(14) 0.0507(7) Uani 1 1 d . . .
H90A H -0.2004 0.3066 0.2509 0.061 Uiso 1 1 calc R . .
C91 C -0.1347(2) 0.42621(17) 0.18795(12) 0.0359(4) Uani 1 1 d . . .
H91A H -0.1726 0.3798 0.1302 0.043 Uiso 1 1 calc R . .
C92 C -0.06188(16) 0.53716(15) 0.20106(11) 0.0257(4) Uani 1 1 d . . .
H92A H -0.0485 0.5674 0.1522 0.031 Uiso 1 1 calc R . .
C93 C -0.00831(14) 0.60447(14) 0.28520(11) 0.0227(3) Uani 1 1 d . . .
H93A H 0.0423 0.6808 0.2937 0.027 Uiso 1 1 calc R . .
C1S C 0.7080(2) 0.8847(3) -0.1599(2) 0.0593(7) Uani 1 1 d U . .
H1SA H 0.7250 0.9526 -0.1799 0.071 Uiso 1 1 calc R . .
H1SB H 0.6784 0.8238 -0.2124 0.071 Uiso 1 1 calc R . .
Cl1 Cl 0.83926(6) 0.90077(5) -0.09021(5) 0.06021(19) Uani 1 1 d U . .
Cl2 Cl 0.59971(8) 0.85737(9) -0.10633(5) 0.0801(3) Uani 1 1 d U . .

loop_
_atom_site_aniso_label
_atom_site_aniso_U_11
_atom_site_aniso_U_22
_atom_site_aniso_U_33
_atom_site_aniso_U_23
_atom_site_aniso_U_13
_atom_site_aniso_U_12
Fe1 0.01620(11) 0.01417(11) 0.01560(11) 0.00043(8) 0.00052(8) 0.00856(9)
Fe2 0.01659(11) 0.01469(12) 0.01803(12) -0.00159(8) 0.00098(9) 0.00803(9)
N1 0.0278(7) 0.0203(7) 0.0168(7) 0.0013(5) 0.0024(6) 0.0137(6)
N2 0.0458(10) 0.0214(7) 0.0285(8) 0.0050(6) 0.0219(7) 0.0152(7)
O1 0.0216(6) 0.0189(6) 0.0220(6) -0.0038(4) -0.0009(5) 0.0133(5)
O2 0.0189(5) 0.0162(5) 0.0156(5) -0.0002(4) 0.0003(4) 0.0097(4)
O3 0.0210(6) 0.0212(6) 0.0269(6) -0.0011(5) 0.0063(5) 0.0098(5)
O4 0.0243(6) 0.0200(6) 0.0212(6) 0.0048(5) 0.0067(5) 0.0125(5)
O5 0.0224(6) 0.0228(6) 0.0217(6) 0.0039(5) 0.0009(5) 0.0100(5)
O6 0.0241(6) 0.0289(6) 0.0218(6) 0.0082(5) 0.0031(5) 0.0170(5)
O7 0.0266(6) 0.0172(6) 0.0262(6) 0.0055(5) 0.0030(5) 0.0039(5)
O8 0.0194(5) 0.0204(6) 0.0255(6) 0.0065(5) 0.0073(5) 0.0099(5)
C1 0.0698(15) 0.0260(10) 0.0383(11) 0.0056(8) 0.0334(11) 0.0244(10)
C2 0.0489(11) 0.0202(8) 0.0189(8) 0.0000(7) 0.0044(8) 0.0185(8)
C3 0.0296(9) 0.0187(8) 0.0210(8) 0.0007(6) -0.0038(7) 0.0137(7)
C4 0.0245(10) 0.0227(10) 0.0879(19) -0.0101(11) 0.0076(11) 0.0070(8)
C5 0.121(3) 0.0384(14) 0.119(3) 0.0034(16) 0.099(3) 0.0284(17)
C21 0.0159(7) 0.0170(7) 0.0162(7) 0.0029(6) 0.0048(6) 0.0087(6)
C22 0.0164(7) 0.0195(8) 0.0164(7) -0.0020(6) 0.0033(6) 0.0102(6)
C23A 0.008(3) 0.020(4) 0.032(5) 0.001(4) -0.006(3) 0.003(3)
C24A 0.020(4) 0.030(4) 0.030(6) 0.008(3) 0.003(3) 0.007(3)
C25A 0.006(3) 0.033(5) 0.031(6) -0.004(3) -0.003(3) 0.007(3)
C26A 0.022(3) 0.035(3) 0.019(4) 0.006(3) 0.002(2) 0.019(3)
C27A 0.019(2) 0.023(2) 0.013(3) -0.001(2) 0.0060(18) 0.0088(18)
C28A 0.0222(17) 0.0262(19) 0.0168(17) 0.0086(15) 0.0021(14) 0.0133(15)
C29A 0.023(2) 0.035(2) 0.0260(18) 0.0114(16) 0.0068(15) 0.0136(17)
C30A 0.026(2) 0.047(3) 0.041(3) 0.018(2) 0.012(2) 0.0099(19)
C31A 0.042(2) 0.033(2) 0.039(3) 0.020(2) 0.005(2) 0.006(2)
C32A 0.052(2) 0.0240(19) 0.0270(19) 0.0072(15) -0.0019(17) 0.0163(17)
C33A 0.0352(19) 0.0266(18) 0.0218(17) 0.0052(14) 0.0005(15) 0.0184(15)
C23 0.034(6) 0.022(4) 0.041(6) 0.013(4) 0.010(5) 0.016(4)
C24 0.013(3) 0.041(5) 0.033(7) 0.008(3) 0.001(3) 0.003(3)
C25 0.033(5) 0.040(6) 0.029(4) 0.005(4) 0.003(4) 0.026(4)
C26 0.028(3) 0.034(3) 0.022(4) 0.008(3) 0.005(3) 0.016(3)
C27 0.021(2) 0.030(3) 0.006(3) 0.003(2) 0.0030(19) 0.0136(19)
C28 0.022(2) 0.028(2) 0.0160(17) 0.0073(15) 0.0001(15) 0.0134(18)
C29 0.033(2) 0.029(2) 0.0265(19) 0.0085(16) -0.0024(16) 0.0171(16)
C30 0.041(2) 0.022(2) 0.030(2) 0.0107(19) -0.0031(19) 0.0084(19)
C31 0.026(2) 0.033(2) 0.032(2) 0.0146(18) 0.0015(18) 0.0030(16)
C32 0.0234(18) 0.037(2) 0.030(2) 0.0115(16) 0.0053(15) 0.0109(16)
C33 0.0225(17) 0.0237(18) 0.0249(18) 0.0078(14) 0.0038(14) 0.0107(14)
C41 0.0167(7) 0.0218(8) 0.0175(7) 0.0013(6) -0.0001(6) 0.0105(6)
C42 0.0205(8) 0.0178(8) 0.0176(8) -0.0012(6) 0.0018(6) 0.0072(6)
C43 0.0277(9) 0.0210(8) 0.0232(8) 0.0013(7) 0.0045(7) 0.0114(7)
C44 0.0387(10) 0.0238(9) 0.0247(9) 0.0050(7) 0.0074(8) 0.0133(8)
C45 0.0386(11) 0.0306(10) 0.0294(10) 0.0062(8) 0.0159(8) 0.0100(8)
C46 0.0287(9) 0.0289(9) 0.0321(10) -0.0001(8) 0.0117(8) 0.0119(8)
C47 0.0219(8) 0.0201(8) 0.0246(8) -0.0015(7) 0.0038(7) 0.0085(7)
C48 0.0182(8) 0.0245(9) 0.0419(11) 0.0032(8) 0.0054(7) 0.0114(7)
C49 0.0359(11) 0.0382(12) 0.0533(14) -0.0031(10) 0.0048(10) 0.0241(10)
C50 0.0408(13) 0.0375(13) 0.084(2) -0.0051(12) -0.0012(13) 0.0286(11)
C51 0.0312(11) 0.0347(12) 0.088(2) 0.0172(12) 0.0027(12) 0.0215(9)
C52 0.0239(9) 0.0358(11) 0.0597(14) 0.0187(10) 0.0057(9) 0.0139(8)
C53 0.0219(8) 0.0276(9) 0.0428(11) 0.0097(8) 0.0068(8) 0.0128(7)
C61 0.0167(7) 0.0245(8) 0.0218(8) 0.0074(7) 0.0045(6) 0.0100(6)
C62 0.0195(8) 0.0200(8) 0.0253(8) 0.0078(7) 0.0001(7) 0.0083(6)
C63 0.0238(9) 0.0278(9) 0.0397(11) 0.0073(8) 0.0009(8) 0.0140(7)
C64 0.0266(10) 0.0392(12) 0.0569(14) 0.0116(10) -0.0031(9) 0.0197(9)
C65 0.0279(10) 0.0389(12) 0.0441(12) 0.0068(10) -0.0151(9) 0.0128(9)
C66 0.0300(10) 0.0294(10) 0.0293(10) 0.0052(8) -0.0061(8) 0.0089(8)
C67 0.0224(8) 0.0204(8) 0.0238(8) 0.0087(7) -0.0001(7) 0.0065(7)
C68 0.0290(9) 0.0311(9) 0.0124(7) 0.0057(7) 0.0013(6) 0.0143(7)
C69 0.0398(10) 0.0333(10) 0.0187(8) 0.0055(7) 0.0043(8) 0.0178(8)
C70 0.0622(15) 0.0510(13) 0.0231(10) 0.0003(9) 0.0083(10) 0.0374(12)
C71 0.0514(14) 0.0807(18) 0.0231(10) -0.0023(11) 0.0101(9) 0.0428(14)
C72 0.0324(10) 0.0668(16) 0.0204(9) 0.0018(9) 0.0088(8) 0.0177(10)
C73 0.0295(9) 0.0382(11) 0.0189(8) 0.0046(7) 0.0042(7) 0.0107(8)
C81 0.0159(7) 0.0190(8) 0.0178(7) 0.0035(6) -0.0016(6) 0.0061(6)
C82 0.0206(8) 0.0178(8) 0.0223(8) 0.0022(6) 0.0032(6) 0.0110(6)
C83 0.0274(9) 0.0223(9) 0.0267(9) -0.0028(7) -0.0006(7) 0.0130(7)
C84 0.0392(11) 0.0487(13) 0.0267(10) -0.0142(9) 0.0000(8) 0.0276(10)
C85 0.0300(10) 0.0794(17) 0.0309(11) -0.0121(11) 0.0079(9) 0.0304(11)
C86 0.0188(8) 0.0566(13) 0.0265(10) -0.0063(9) 0.0042(7) 0.0155(9)
C87 0.0187(8) 0.0249(8) 0.0208(8) 0.0008(6) 0.0036(6) 0.0116(7)
C88 0.0145(7) 0.0224(8) 0.0203(8) 0.0011(6) 0.0044(6) 0.0081(6)
C89 0.0379(10) 0.0290(10) 0.0193(9) 0.0057(7) 0.0077(8) -0.0006(8)
C90 0.0686(16) 0.0215(10) 0.0248(10) 0.0007(8) 0.0051(10) -0.0041(10)
C91 0.0480(12) 0.0306(10) 0.0176(9) -0.0007(7) 0.0041(8) 0.0136(9)
C92 0.0265(8) 0.0334(9) 0.0206(8) 0.0090(7) 0.0081(7) 0.0163(8)
C93 0.0185(8) 0.0226(8) 0.0253(8) 0.0062(7) 0.0041(6) 0.0094(6)
C1S 0.0511(14) 0.0701(18) 0.0710(18) 0.0415(15) 0.0142(13) 0.0365(14)
Cl1 0.0491(3) 0.0414(3) 0.0772(5) 0.0180(3) -0.0067(3) 0.0209(3)
Cl2 0.0757(5) 0.1302(8) 0.0560(4) 0.0293(5) 0.0254(4) 0.0638(6)

loop_
_atom_type_symbol
_atom_type_description
_atom_type_scat_dispersion_real
_atom_type_scat_dispersion_imag
_atom_type_scat_source
C C 0.0033 0.0016 'International Tables Vol C Tables 4.2.6.8 and 6.1.1.4'
H H 0.0000 0.0000 'International Tables Vol C Tables 4.2.6.8 and 6.1.1.4'
N N 0.0061 0.0033 'International Tables Vol C Tables 4.2.6.8 and 6.1.1.4'
O O 0.0106 0.0060 'International Tables Vol C Tables 4.2.6.8 and 6.1.1.4'
Cl Cl 0.1484 0.1585 'International Tables Vol C Tables 4.2.6.8 and 6.1.1.4'
Fe Fe 0.3463 0.8444 'International Tables Vol C Tables 4.2.6.8 and 6.1.1.4'

loop_
_geom_angle_atom_site_label_1
_geom_angle_atom_site_label_2
_geom_angle_atom_site_label_3
_geom_angle
_geom_angle_site_symmetry_1
_geom_angle_site_symmetry_3
O6 Fe1 O2 151.95(5) . .
O6 Fe1 N1 104.03(5) . .
O2 Fe1 N1 101.68(5) . .
O6 Fe1 O8 90.74(5) . .
O2 Fe1 O8 92.34(5) . .
N1 Fe1 O8 107.03(5) . .
O6 Fe1 O4 85.97(5) . .
O2 Fe1 O4 85.29(5) . .
N1 Fe1 O4 84.94(5) . .
O8 Fe1 O4 168.02(4) . .
O6 Fe1 Fe2 67.63(4) . .
O2 Fe1 Fe2 84.55(3) . .
N1 Fe1 Fe2 162.32(4) . .
O8 Fe1 Fe2 89.04(3) . .
O4 Fe1 Fe2 79.05(3) . .
O7 Fe2 O3 154.30(5) . .
O7 Fe2 O1 93.48(5) . 2_676
O3 Fe2 O1 109.09(5) . 2_676
O7 Fe2 O5 91.73(5) . .
O3 Fe2 O5 89.96(5) . .
O1 Fe2 O5 114.48(5) 2_676 .
O7 Fe2 O1 86.59(5) . .
O3 Fe2 O1 87.39(5) . .
O1 Fe2 O1 75.36(5) 2_676 .
O5 Fe2 O1 170.12(5) . .
O7 Fe2 Fe1 71.22(4) . .
O3 Fe2 Fe1 83.08(4) . .
O1 Fe2 Fe1 149.55(4) 2_676 .
O5 Fe2 Fe1 92.70(3) . .
O1 Fe2 Fe1 77.53(3) . .
C3 N1 N2 105.58(14) . .
C3 N1 Fe1 132.66(12) . .
N2 N1 Fe1 121.71(11) . .
C1 N2 N1 111.55(16) . .
C1 N2 H2A 124.2 . .
N1 N2 H2A 124.2 . .
C21 O1 Fe2 130.58(10) . 2_676
C21 O1 Fe2 124.79(10) . .
Fe2 O1 Fe2 104.64(5) 2_676 .
C21 O2 Fe1 127.42(10) . .
C41 O3 Fe2 128.33(11) . .
C41 O4 Fe1 123.20(10) . .
C61 O5 Fe2 108.84(10) . .
C61 O6 Fe1 145.80(12) . .
C81 O7 Fe2 142.46(12) . .
C81 O8 Fe1 112.27(10) . .
N2 C1 C2 106.81(18) . .
N2 C1 C5 122.6(2) . .
C2 C1 C5 130.6(2) . .
C1 C2 C3 105.97(16) . .
C1 C2 H2B 127.0 . .
C3 C2 H2B 127.0 . .
N1 C3 C2 110.09(17) . .
N1 C3 C4 120.84(16) . .
C2 C3 C4 129.06(17) . .
C3 C4 H4A 109.5 . .
C3 C4 H4B 109.5 . .
H4A C4 H4B 109.5 . .
C3 C4 H4C 109.5 . .
H4A C4 H4C 109.5 . .
H4B C4 H4C 109.5 . .
C1 C5 H5A 109.5 . .
C1 C5 H5B 109.5 . .
H5A C5 H5B 109.5 . .
C1 C5 H5C 109.5 . .
H5A C5 H5C 109.5 . .
H5B C5 H5C 109.5 . .
O2 C21 O1 123.27(14) . .
O2 C21 C22 118.32(13) . .
O1 C21 C22 118.31(13) . .
C23 C22 C27 118.6(7) . .
C23A C22 C27 123.8(7) . .
C23A C22 C27A 120.9(7) . .
C23 C22 C21 120.6(7) . .
C23A C22 C21 115.2(6) . .
C27 C22 C21 120.8(4) . .
C27A C22 C21 122.7(4) . .
C22 C23A C24A 119.0(11) . .
C22 C23A H23B 120.5 . .
C24A C23A H23B 120.5 . .
C25A C24A C23A 120.4(12) . .
C25A C24A H24B 119.8 . .
C23A C24A H24B 119.8 . .
C24A C25A C26A 120.1(10) . .
C24A C25A H25B 120.0 . .
C26A C25A H25B 120.0 . .
C25A C26A C27A 120.4(10) . .
C25A C26A H26A 119.8 . .
C27A C26A H26A 119.8 . .
C22 C27A C26A 118.1(8) . .
C22 C27A C28A 124.3(5) . .
C26A C27A C28A 117.4(6) . .
C33A C28A C29A 119.3(3) . .
C33A C28A C27A 120.7(4) . .
C29A C28A C27A 120.1(4) . .
C28A C29A C30A 119.2(4) . .
C28A C29A H29A 120.4 . .
C30A C29A H29A 120.4 . .
C31A C30A C29A 120.6(4) . .
C31A C30A H30A 119.7 . .
C29A C30A H30A 119.7 . .
C30A C31A C32A 120.8(4) . .
C30A C31A H31A 119.6 . .
C32A C31A H31A 119.6 . .
C31A C32A C33A 119.5(4) . .
C31A C32A H32A 120.3 . .
C33A C32A H32A 120.3 . .
C32A C33A C28A 120.7(4) . .
C32A C33A H33A 119.6 . .
C28A C33A H33A 119.6 . .
C22 C23 C24 121.5(11) . .
C22 C23 H23A 119.2 . .
C24 C23 H23A 119.2 . .
C25 C24 C23 118.8(12) . .
C25 C24 H24A 120.6 . .
C23 C24 H24A 120.6 . .
C24 C25 C26 119.0(12) . .
C24 C25 H25A 120.5 . .
C26 C25 H25A 120.5 . .
C25 C26 C27 122.1(11) . .
C25 C26 H26B 118.9 . .
C27 C26 H26B 118.9 . .
C26 C27 C22 118.4(8) . .
C26 C27 C28 121.5(6) . .
C22 C27 C28 119.8(5) . .
C29 C28 C33 119.7(4) . .
C29 C28 C27 120.7(5) . .
C33 C28 C27 119.5(4) . .
C28 C29 C30 119.1(4) . .
C28 C29 H29B 120.4 . .
C30 C29 H29B 120.4 . .
C31 C30 C29 121.0(4) . .
C31 C30 H30B 119.5 . .
C29 C30 H30B 119.5 . .
C30 C31 C32 120.1(4) . .
C30 C31 H31B 120.0 . .
C32 C31 H31B 120.0 . .
C33 C32 C31 119.8(4) . .
C33 C32 H32B 120.1 . .
C31 C32 H32B 120.1 . .
C32 C33 C28 120.4(4) . .
C32 C33 H33B 119.8 . .
C28 C33 H33B 119.8 . .
O4 C41 O3 125.24(15) . .
O4 C41 C42 119.86(14) . .
O3 C41 C42 114.84(14) . .
C43 C42 C47 119.82(16) . .
C43 C42 C41 116.66(15) . .
C47 C42 C41 123.40(15) . .
C44 C43 C42 120.95(17) . .
C44 C43 H43A 119.5 . .
C42 C43 H43A 119.5 . .
C43 C44 C45 119.65(18) . .
C43 C44 H44A 120.2 . .
C45 C44 H44A 120.2 . .
C46 C45 C44 119.78(18) . .
C46 C45 H45A 120.1 . .
C44 C45 H45A 120.1 . .
C45 C46 C47 121.56(18) . .
C45 C46 H46A 119.2 . .
C47 C46 H46A 119.2 . .
C46 C47 C42 118.20(17) . .
C46 C47 C48 119.11(16) . .
C42 C47 C48 122.64(16) . .
C53 C48 C49 118.82(19) . .
C53 C48 C47 121.20(17) . .
C49 C48 C47 119.90(19) . .
C50 C49 C48 120.2(2) . .
C50 C49 H49A 119.9 . .
C48 C49 H49A 119.9 . .
C51 C50 C49 120.3(2) . .
C51 C50 H50A 119.9 . .
C49 C50 H50A 119.9 . .
C50 C51 C52 120.3(2) . .
C50 C51 H51A 119.9 . .
C52 C51 H51A 119.9 . .
C51 C52 C53 119.9(2) . .
C51 C52 H52A 120.1 . .
C53 C52 H52A 120.1 . .
C48 C53 C52 120.6(2) . .
C48 C53 H53A 119.7 . .
C52 C53 H53A 119.7 . .
O5 C61 O6 124.78(15) . .
O5 C61 C62 118.64(15) . .
O6 C61 C62 116.52(15) . .
C63 C62 C67 120.46(16) . .
C63 C62 C61 117.91(16) . .
C67 C62 C61 121.54(15) . .
C64 C63 C62 119.9(2) . .
C64 C63 H63A 120.1 . .
C62 C63 H63A 120.1 . .
C65 C64 C63 120.1(2) . .
C65 C64 H64A 119.9 . .
C63 C64 H64A 119.9 . .
C64 C65 C66 120.27(19) . .
C64 C65 H65A 119.9 . .
C66 C65 H65A 119.9 . .
C65 C66 C67 120.9(2) . .
C65 C66 H66A 119.6 . .
C67 C66 H66A 119.6 . .
C62 C67 C66 118.39(18) . .
C62 C67 C68 122.68(15) . .
C66 C67 C68 118.80(17) . .
C69 C68 C73 119.08(18) . .
C69 C68 C67 121.01(17) . .
C73 C68 C67 119.80(17) . .
C70 C69 C68 120.3(2) . .
C70 C69 H69A 119.9 . .
C68 C69 H69A 119.9 . .
C69 C70 C71 119.9(2) . .
C69 C70 H70A 120.1 . .
C71 C70 H70A 120.1 . .
C72 C71 C70 120.2(2) . .
C72 C71 H71A 119.9 . .
C70 C71 H71A 119.9 . .
C71 C72 C73 119.9(2) . .
C71 C72 H72A 120.1 . .
C73 C72 H72A 120.1 . .
C72 C73 C68 120.6(2) . .
C72 C73 H73A 119.7 . .
C68 C73 H73A 119.7 . .
O8 C81 O7 124.71(16) . .
O8 C81 C82 121.96(14) . .
O7 C81 C82 113.32(15) . .
C83 C82 C87 120.30(16) . .
C83 C82 C81 116.60(15) . .
C87 C82 C81 123.04(15) . .
C84 C83 C82 120.64(17) . .
C84 C83 H83A 119.7 . .
C82 C83 H83A 119.7 . .
C83 C84 C85 119.47(18) . .
C83 C84 H84A 120.3 . .
C85 C84 H84A 120.3 . .
C86 C85 C84 120.33(19) . .
C86 C85 H85A 119.8 . .
C84 C85 H85A 119.8 . .
C85 C86 C87 121.40(19) . .
C85 C86 H86A 119.3 . .
C87 C86 H86A 119.3 . .
C86 C87 C82 117.85(16) . .
C86 C87 C88 118.53(15) . .
C82 C87 C88 123.41(15) . .
C89 C88 C93 118.46(16) . .
C89 C88 C87 120.01(15) . .
C93 C88 C87 121.35(15) . .
C90 C89 C88 120.37(17) . .
C90 C89 H89A 119.8 . .
C88 C89 H89A 119.8 . .
C91 C90 C89 120.80(19) . .
C91 C90 H90A 119.6 . .
C89 C90 H90A 119.6 . .
C90 C91 C92 119.32(18) . .
C90 C91 H91A 120.3 . .
C92 C91 H91A 120.3 . .
C91 C92 C93 120.09(16) . .
C91 C92 H92A 120.0 . .
C93 C92 H92A 120.0 . .
C92 C93 C88 120.94(16) . .
C92 C93 H93A 119.5 . .
C88 C93 H93A 119.5 . .
Cl2 C1S Cl1 111.42(16) . .
Cl2 C1S H1SA 109.3 . .
Cl1 C1S H1SA 109.3 . .
Cl2 C1S H1SB 109.3 . .
Cl1 C1S H1SB 109.3 . .
H1SA C1S H1SB 108.0 . .

loop_
_geom_bond_atom_site_label_1
_geom_bond_atom_site_label_2
_geom_bond_distance
_geom_bond_site_symmetry_2
Fe1 O6 2.0075(12) .
Fe1 O2 2.0388(11) .
Fe1 N1 2.0614(14) .
Fe1 O8 2.1152(12) .
Fe1 O4 2.2030(12) .
Fe1 Fe2 2.8807(5) .
Fe2 O7 1.9724(12) .
Fe2 O3 1.9813(12) .
Fe2 O1 2.0584(12) 2_676
Fe2 O5 2.0935(12) .
Fe2 O1 2.2360(12) .
N1 C3 1.334(2) .
N1 N2 1.353(2) .
N2 C1 1.341(2) .
N2 H2A 0.8800 .
O1 C21 1.2772(19) .
O1 Fe2 2.0584(12) 2_676
O2 C21 1.2437(19) .
O3 C41 1.270(2) .
O4 C41 1.247(2) .
O5 C61 1.255(2) .
O6 C61 1.263(2) .
O7 C81 1.265(2) .
O8 C81 1.250(2) .
C1 C2 1.368(3) .
C1 C5 1.492(3) .
C2 C3 1.392(3) .
C2 H2B 0.9500 .
C3 C4 1.474(3) .
C4 H4A 0.9800 .
C4 H4B 0.9800 .
C4 H4C 0.9800 .
C5 H5A 0.9800 .
C5 H5B 0.9800 .
C5 H5C 0.9800 .
C21 C22 1.500(2) .
C22 C23 1.387(4) .
C22 C23A 1.389(4) .
C22 C27 1.392(4) .
C22 C27A 1.395(4) .
C23A C24A 1.391(9) .
C23A H23B 0.9500 .
C24A C25A 1.366(9) .
C24A H24B 0.9500 .
C25A C26A 1.383(9) .
C25A H25B 0.9500 .
C26A C27A 1.402(8) .
C26A H26A 0.9500 .
C27A C28A 1.506(7) .
C28A C33A 1.391(5) .
C28A C29A 1.394(5) .
C29A C30A 1.403(6) .
C29A H29A 0.9500 .
C30A C31A 1.362(7) .
C30A H30A 0.9500 .
C31A C32A 1.380(7) .
C31A H31A 0.9500 .
C32A C33A 1.387(5) .
C32A H32A 0.9500 .
C33A H33A 0.9500 .
C23 C24 1.389(9) .
C23 H23A 0.9500 .
C24 C25 1.369(9) .
C24 H24A 0.9500 .
C25 C26 1.373(10) .
C25 H25A 0.9500 .
C26 C27 1.386(8) .
C26 H26B 0.9500 .
C27 C28 1.481(8) .
C28 C29 1.380(5) .
C28 C33 1.393(6) .
C29 C30 1.400(6) .
C29 H29B 0.9500 .
C30 C31 1.363(7) .
C30 H30B 0.9500 .
C31 C32 1.383(6) .
C31 H31B 0.9500 .
C32 C33 1.382(5) .
C32 H32B 0.9500 .
C33 H33B 0.9500 .
C41 C42 1.503(2) .
C42 C43 1.394(2) .
C42 C47 1.401(2) .
C43 C44 1.381(3) .
C43 H43A 0.9500 .
C44 C45 1.384(3) .
C44 H44A 0.9500 .
C45 C46 1.383(3) .
C45 H45A 0.9500 .
C46 C47 1.396(3) .
C46 H46A 0.9500 .
C47 C48 1.483(3) .
C48 C53 1.388(3) .
C48 C49 1.393(3) .
C49 C50 1.389(3) .
C49 H49A 0.9500 .
C50 C51 1.372(4) .
C50 H50A 0.9500 .
C51 C52 1.378(4) .
C51 H51A 0.9500 .
C52 C53 1.389(3) .
C52 H52A 0.9500 .
C53 H53A 0.9500 .
C61 C62 1.501(2) .
C62 C63 1.390(3) .
C62 C67 1.395(3) .
C63 C64 1.387(3) .
C63 H63A 0.9500 .
C64 C65 1.373(4) .
C64 H64A 0.9500 .
C65 C66 1.379(3) .
C65 H65A 0.9500 .
C66 C67 1.395(2) .
C66 H66A 0.9500 .
C67 C68 1.487(3) .
C68 C69 1.389(3) .
C68 C73 1.390(3) .
C69 C70 1.382(3) .
C69 H69A 0.9500 .
C70 C71 1.387(4) .
C70 H70A 0.9500 .
C71 C72 1.377(4) .
C71 H71A 0.9500 .
C72 C73 1.379(3) .
C72 H72A 0.9500 .
C73 H73A 0.9500 .
C81 C82 1.498(2) .
C82 C83 1.397(2) .
C82 C87 1.400(2) .
C83 C84 1.377(3) .
C83 H83A 0.9500 .
C84 C85 1.381(3) .
C84 H84A 0.9500 .
C85 C86 1.381(3) .
C85 H85A 0.9500 .
C86 C87 1.394(2) .
C86 H86A 0.9500 .
C87 C88 1.484(2) .
C88 C89 1.384(2) .
C88 C93 1.391(2) .
C89 C90 1.382(3) .
C89 H89A 0.9500 .
C90 C91 1.378(3) .
C90 H90A 0.9500 .
C91 C92 1.378(3) .
C91 H91A 0.9500 .
C92 C93 1.382(3) .
C92 H92A 0.9500 .
C93 H93A 0.9500 .
C1S Cl2 1.742(3) .
C1S Cl1 1.769(3) .
C1S H1SA 0.9900 .
C1S H1SB 0.9900 .
